data_2001880
loop_
_publ_author_name
'Fl\"orke, U.'
'Haupt, H.-J.'

_publ_section_title
;
 Dimanganese octacarbonyl complexes with bridging phosphanido ligands
;
_journal_issue 3
_journal_name_full 'Acta Crystallographica Section C'
_journal_page_first 533
_journal_page_last 535
_journal_paper_doi 10.1107/S0108270192007443
_journal_volume 49
_journal_year 1993
_chemical_formula_sum 'C20 H12 Mn2 O8 P2'
_chemical_formula_weight 552.1
_space_group_IT_number 2
_space_group_name_Hall '-P 1'
_space_group_name_H-M_alt 'P -1'
_symmetry_cell_setting triclinic
_symmetry_space_group_name_H-M 'P -1'
_cell_angle_alpha 100.160(10)
_cell_angle_beta 99.430(10)
_cell_angle_gamma 106.220(10)
_cell_formula_units_Z 1
_cell_length_a 6.8480(10)
_cell_length_b 8.720(2)
_cell_length_c 10.805(2)
_cell_volume 594.1(2)
_diffrn_radiation_type Mo
_diffrn_radiation_wavelength 0.71073
_exptl_absorpt_coefficient_mu 1.20
_exptl_crystal_density_diffrn 1.543
_exptl_crystal_F_000 276
_cod_data_source_file se0088.cif
_cod_data_source_block se0088_structure_2_of_2
_cod_original_cell_volume 594.1
_cod_database_code 2001880

loop_
_space_group_symop_id
_space_group_symop_operation_xyz
1 x,y,z
2 -x,-y,-z

loop_
_atom_site_label
_atom_site_fract_x
_atom_site_fract_y
_atom_site_fract_z
_atom_site_U_iso_or_equiv
Mn(1) .07280(10) .20770(10) -.03130(10) .0400(10)
P(1) .1689(2) .0584(2) .11640(10) .0420(10)
C(1) -.1265(6) .2501(5) .0500(5) .0530(10)
O(1) -.2564(5) .2763(4) .0973(4) .0810(10)
C(2) .2610(6) .1458(5) -.1178(4) .0520(10)
O(2) .3767(5) .1087(4) -.1699(4) .0750(10)
C(3) -.0186(6) .2918(5) -.1635(5) .0550(10)
O(3) -.0759(5) .3437(5) -.2473(4) .0880(10)
C(4) .2735(6) .3948(5) .0638(4) .0500(10)
O(4) .4021(5) .5103(4) .1261(4) .0770(10)
C(11) .2182(5) .1492(3) .2883(3) .0560(10)
C(12) .4088 .1619 .3657 .1470(10)
C(13) .4546 .2319 .4978 .1860(10)
C(14) .3098 .2892 .5524 .1300(10)
C(15) .1192 .2765 .4750 .1640(10)
C(16) .0733 .2065 .3429 .1450(10)

loop_
_geom_angle_atom_site_label_1
_geom_angle_atom_site_label_2
_geom_angle_atom_site_label_3
_geom_angle
P(1) Mn(1) P(1) 76.90(10)
Mn(1) P(1) Mn(1) 103.10(10)

loop_
_geom_bond_atom_site_label_1
_geom_bond_atom_site_label_2
_geom_bond_distance
Mn(1) P(1) 2.355(2)
Mn(1) P(1) 2.3610(10)
